data_4065153
loop_
_publ_author_name
'Rit, Arnab'
'Pape, Tania'
'Hahn, F. Ekkehardt'

_publ_section_title
;
 Polynuclear Architectures with Di- and Tricarbene Ligands
;
_journal_issue 23
_journal_name_full Organometallics
_journal_page_first 6393
_journal_paper_doi 10.1021/om200591d
_journal_volume 30
_journal_year 2011
_chemical_formula_sum 'C32 H36 Au2 F12 N8 P2'
_chemical_formula_weight 1216.56
_chemical_name_systematic
; 
 ? 
;
_space_group_IT_number 2
_symmetry_cell_setting triclinic
_symmetry_space_group_name_Hall '-P 1'
_symmetry_space_group_name_H-M 'P -1'
_atom_sites_solution_hydrogens geom
_atom_sites_solution_primary direct
_atom_sites_solution_secondary difmap
_audit_creation_method SHELXL-97
_cell_angle_alpha 80.1770(10)
_cell_angle_beta 72.3180(10)
_cell_angle_gamma 84.0760(10)
_cell_formula_units_Z 2
_cell_length_a 11.4827(10)
_cell_length_b 11.7727(10)
_cell_length_c 15.0753(13)
_cell_measurement_reflns_used 900?
_cell_measurement_temperature 153(2)
_cell_measurement_theta_max 22.5
_cell_measurement_theta_min 1
_cell_volume 1910.3(3)
_computing_cell_refinement 'APEX2(Bruker AXS, 2007)'
_computing_data_collection 'APEX2(Bruker AXS, 2007)'
_computing_data_reduction 'SAINT,SADABS (Bruker AXS, 2007 )'
_computing_molecular_graphics
;
ORTEP3,L.J. Farrugia, J. Appl. Cryst. (1997) 30, 565
;
_computing_structure_refinement
;
SHELXL-97, G. M. Sheldrick, Acta Cryst. (2008) A64, 112-122
;
_computing_structure_solution
;
SHELXS-97 , G. M. Sheldrick, Acta Cryst. (2008) A64, 112-122
;
_diffrn_ambient_temperature 153(2)
_diffrn_detector_area_resol_mean 80
_diffrn_measured_fraction_theta_full 0.996
_diffrn_measured_fraction_theta_max 0.996
_diffrn_measurement_device_type 'CCD area detector'
_diffrn_measurement_method 'Omega and Phi scans'
_diffrn_radiation_monochromator graphite
_diffrn_radiation_source 'rotating anode'
_diffrn_radiation_type MoK\a
_diffrn_radiation_wavelength 0.71073
_diffrn_reflns_av_R_equivalents 0.0351
_diffrn_reflns_av_sigmaI/netI 0.0587
_diffrn_reflns_limit_h_max 15
_diffrn_reflns_limit_h_min -15
_diffrn_reflns_limit_k_max 15
_diffrn_reflns_limit_k_min -15
_diffrn_reflns_limit_l_max 20
_diffrn_reflns_limit_l_min -20
_diffrn_reflns_number 20111
_diffrn_reflns_theta_full 28.50
_diffrn_reflns_theta_max 28.50
_diffrn_reflns_theta_min 1.43
_exptl_absorpt_coefficient_mu 7.851
_exptl_absorpt_correction_T_max 0.8588
_exptl_absorpt_correction_T_min 0.6502
_exptl_absorpt_correction_type multi-scan
_exptl_absorpt_process_details
; 
 Corrections were done with the SADABS program, utilizing the none merged
 raw data obtained from the integration process. Integration and final cell
 refinement were done with SAINT.

 SADABS reports ratio of Tmin/Tmax =  0.591028   

;
_exptl_crystal_colour colourless
_exptl_crystal_density_diffrn 2.115
_exptl_crystal_density_method 'not measured'
_exptl_crystal_description 'transparent plate'
_exptl_crystal_F_000 1160
_exptl_crystal_size_max 0.06
_exptl_crystal_size_mid 0.05
_exptl_crystal_size_min 0.02
_refine_diff_density_max 3.034
_refine_diff_density_min -1.688
_refine_diff_density_rms 0.203
_refine_ls_extinction_method none
_refine_ls_goodness_of_fit_ref 1.022
_refine_ls_hydrogen_treatment noref
_refine_ls_matrix_type full
_refine_ls_number_parameters 509
_refine_ls_number_reflns 9656
_refine_ls_number_restraints 0
_refine_ls_restrained_S_all 1.022
_refine_ls_R_factor_all 0.0755
_refine_ls_R_factor_gt 0.0425
_refine_ls_shift/su_max 0.001
_refine_ls_shift/su_mean 0.000
_refine_ls_structure_factor_coef Fsqd
_refine_ls_weighting_details 'calc w=1/[\s^2^(Fo^2^)+(0.0594P)^2^+0.0000P] where P=(Fo^2^+2Fc^2^)/3'
_refine_ls_weighting_scheme calc
_refine_ls_wR_factor_gt 0.0972
_refine_ls_wR_factor_ref 0.1112
_reflns_number_gt 6620
_reflns_number_total 9656
_reflns_threshold_expression >2sigma(I)
_cod_data_source_file om200591d_si_001.cif
_cod_data_source_block '[Au2(3)2](PF6)2'
_cod_original_sg_symbol_H-M P-1
_cod_database_code 4065153

loop_
_symmetry_equiv_pos_as_xyz
'x, y, z'
'-x, -y, -z'

loop_
_atom_site_label
_atom_site_type_symbol
_atom_site_fract_x
_atom_site_fract_y
_atom_site_fract_z
_atom_site_U_iso_or_equiv
_atom_site_adp_type
_atom_site_occupancy
_atom_site_symmetry_multiplicity
_atom_site_calc_flag
_atom_site_refinement_flags
Au1 Au 0.85699(2) -0.00274(2) 0.360463(19) 0.02984(9) Uani 1 1 d .
Au2 Au 0.83376(2) 0.45700(2) -0.018161(19) 0.03107(9) Uani 1 1 d .
C1 C 0.7048(7) 0.0610(7) 0.4519(6) 0.0382(18) Uani 1 1 d .
N1 N 0.6423(6) 0.1631(5) 0.4456(5) 0.0361(14) Uani 1 1 d .
N2 N 0.6485(6) 0.0033(6) 0.5382(5) 0.0404(16) Uani 1 1 d .
C2 C 0.5442(8) 0.1697(7) 0.5279(6) 0.045(2) Uani 1 1 d .
H2 H 0.4853 0.2322 0.5408 0.053 Uiso 1 1 calc R
C3 C 0.5510(8) 0.0705(8) 0.5838(7) 0.052(2) Uani 1 1 d .
H3 H 0.4973 0.0496 0.6451 0.063 Uiso 1 1 calc R
C4 C 0.6601(6) 0.2544(6) 0.3682(5) 0.0304(15) Uani 1 1 d .
C5 C 0.6504(7) 0.3676(6) 0.3854(5) 0.0345(16) Uani 1 1 d .
H5 H 0.6456 0.3828 0.4464 0.041 Uiso 1 1 calc R
C6 C 0.6478(6) 0.4570(6) 0.3152(5) 0.0334(16) Uani 1 1 d .
H6 H 0.6403 0.5346 0.3271 0.040 Uiso 1 1 calc R
C7 C 0.6563(6) 0.4331(6) 0.2260(5) 0.0299(15) Uani 1 1 d .
C8 C 0.6736(6) 0.3203(6) 0.2061(5) 0.0277(15) Uani 1 1 d .
H8 H 0.6837 0.3057 0.1440 0.033 Uiso 1 1 calc R
C9 C 0.6761(6) 0.2301(6) 0.2770(5) 0.0331(16) Uani 1 1 d .
H9 H 0.6884 0.1527 0.2645 0.040 Uiso 1 1 calc R
C10 C 0.6901(7) 0.5417(6) 0.0644(5) 0.0316(16) Uani 1 1 d .
N3 N 0.6343(5) 0.5268(5) 0.1582(4) 0.0306(13) Uani 1 1 d .
N4 N 0.6282(6) 0.6344(5) 0.0289(5) 0.0391(16) Uani 1 1 d .
C11 C 0.5384(7) 0.6084(7) 0.1790(6) 0.0376(17) Uani 1 1 d .
H11 H 0.4839 0.6149 0.2398 0.045 Uiso 1 1 calc R
C12 C 0.5352(7) 0.6762(7) 0.0996(6) 0.0401(19) Uani 1 1 d .
H12 H 0.4798 0.7406 0.0929 0.048 Uiso 1 1 calc R
C13 C 0.6880(8) -0.1096(7) 0.5794(6) 0.048(2) Uani 1 1 d .
H13A H 0.6150 -0.1506 0.6197 0.057 Uiso 1 1 calc R
H13B H 0.7302 -0.1553 0.5283 0.057 Uiso 1 1 calc R
C14 C 0.7696(8) -0.1036(8) 0.6353(7) 0.057(3) Uani 1 1 d .
H14A H 0.8456 -0.0698 0.5947 0.086 Uiso 1 1 calc R
H14B H 0.7881 -0.1816 0.6646 0.086 Uiso 1 1 calc R
H14C H 0.7300 -0.0555 0.6844 0.086 Uiso 1 1 calc R
C15 C 0.6526(8) 0.6799(7) -0.0721(6) 0.044(2) Uani 1 1 d .
H15A H 0.7419 0.6741 -0.1034 0.053 Uiso 1 1 calc R
H15B H 0.6247 0.7624 -0.0794 0.053 Uiso 1 1 calc R
C16 C 0.5882(9) 0.6144(9) -0.1190(7) 0.060(3) Uani 1 1 d .
H16A H 0.6219 0.5344 -0.1177 0.089 Uiso 1 1 calc R
H16B H 0.6002 0.6508 -0.1844 0.089 Uiso 1 1 calc R
H16C H 0.5005 0.6154 -0.0853 0.089 Uiso 1 1 calc R
C17 C 1.0074(6) -0.0812(6) 0.2810(5) 0.0298(15) Uani 1 1 d .
N5 N 1.0774(5) -0.0548(5) 0.1908(4) 0.0321(13) Uani 1 1 d .
N6 N 1.0629(6) -0.1792(5) 0.3140(4) 0.0337(14) Uani 1 1 d .
C18 C 1.1762(7) -0.1350(7) 0.1677(6) 0.0391(18) Uani 1 1 d .
H18 H 1.2381 -0.1340 0.1092 0.047 Uiso 1 1 calc R
C19 C 1.1658(7) -0.2140(7) 0.2452(6) 0.0382(18) Uani 1 1 d .
H19 H 1.2185 -0.2807 0.2517 0.046 Uiso 1 1 calc R
C20 C 1.0618(6) 0.0425(6) 0.1217(5) 0.0287(15) Uani 1 1 d .
C21 C 1.1645(6) 0.0949(6) 0.0642(5) 0.0341(16) Uani 1 1 d .
H21 H 1.2413 0.0727 0.0754 0.041 Uiso 1 1 calc R
C22 C 1.1581(7) 0.1788(7) -0.0091(6) 0.0383(18) Uani 1 1 d .
H22 H 1.2300 0.2150 -0.0482 0.046 Uiso 1 1 calc R
C23 C 1.0457(7) 0.2111(6) -0.0265(5) 0.0291(15) Uani 1 1 d .
C24 C 0.9388(6) 0.1616(6) 0.0358(5) 0.0309(15) Uani 1 1 d .
H24 H 0.8614 0.1870 0.0267 0.037 Uiso 1 1 calc R
C25 C 0.9455(6) 0.0762(6) 0.1102(5) 0.0288(15) Uani 1 1 d .
H25 H 0.8740 0.0417 0.1519 0.035 Uiso 1 1 calc R
C26 C 0.9728(7) 0.3865(6) -0.1171(5) 0.0315(16) Uani 1 1 d .
N7 N 1.0452(5) 0.2902(5) -0.1089(4) 0.0303(13) Uani 1 1 d .
N8 N 1.0090(6) 0.4335(5) -0.2075(4) 0.0333(14) Uani 1 1 d .
C27 C 1.1275(8) 0.2778(7) -0.1963(5) 0.0403(18) Uani 1 1 d .
H27 H 1.1882 0.2169 -0.2101 0.048 Uiso 1 1 calc R
C28 C 1.1053(7) 0.3670(7) -0.2566(5) 0.0384(18) Uani 1 1 d .
H28 H 1.1479 0.3825 -0.3217 0.046 Uiso 1 1 calc R
C29 C 1.0235(7) -0.2413(7) 0.4111(5) 0.0365(17) Uani 1 1 d .
H29A H 1.0371 -0.3254 0.4095 0.044 Uiso 1 1 calc R
H29B H 0.9348 -0.2245 0.4387 0.044 Uiso 1 1 calc R
C30 C 1.0927(9) -0.2069(8) 0.4731(6) 0.055(2) Uani 1 1 d .
H30A H 1.1809 -0.2185 0.4438 0.082 Uiso 1 1 calc R
H30B H 1.0692 -0.2546 0.5350 0.082 Uiso 1 1 calc R
H30C H 1.0725 -0.1254 0.4803 0.082 Uiso 1 1 calc R
C31 C 0.9580(7) 0.5424(7) -0.2481(6) 0.0382(19) Uani 1 1 d .
H31A H 0.8679 0.5460 -0.2210 0.046 Uiso 1 1 calc R
H31B H 0.9767 0.5439 -0.3169 0.046 Uiso 1 1 calc R
C32 C 1.0084(7) 0.6474(7) -0.2299(6) 0.045(2) Uani 1 1 d .
H32A H 0.9919 0.6454 -0.1620 0.067 Uiso 1 1 calc R
H32B H 0.9689 0.7176 -0.2557 0.067 Uiso 1 1 calc R
H32C H 1.0969 0.6471 -0.2603 0.067 Uiso 1 1 calc R
P1 P 0.27135(18) 0.45169(18) 0.42701(15) 0.0361(4) Uani 1 1 d .
F1 F 0.3697(4) 0.3812(4) 0.3543(3) 0.0490(12) Uani 1 1 d .
F2 F 0.2388(5) 0.5355(4) 0.3411(4) 0.0591(14) Uani 1 1 d .
F3 F 0.1698(4) 0.3684(4) 0.4283(4) 0.0591(14) Uani 1 1 d .
F4 F 0.1734(5) 0.5206(5) 0.5010(4) 0.0613(14) Uani 1 1 d .
F5 F 0.3005(6) 0.3674(5) 0.5123(4) 0.0738(19) Uani 1 1 d .
F6 F 0.3734(5) 0.5374(5) 0.4215(4) 0.0716(18) Uani 1 1 d .
P2 P 0.4445(3) 0.9811(2) 0.8633(2) 0.0613(7) Uani 1 1 d .
F7 F 0.3371(6) 1.0231(7) 0.8197(7) 0.108(3) Uani 1 1 d .
F8 F 0.5221(10) 1.0866(7) 0.7855(7) 0.142(4) Uani 1 1 d .
F9 F 0.5688(8) 0.9480(9) 0.8907(8) 0.148(4) Uani 1 1 d .
F10 F 0.4166(6) 1.0693(5) 0.9336(5) 0.0805(19) Uani 1 1 d .
F11 F 0.3755(7) 0.8829(6) 0.9384(5) 0.097(2) Uani 1 1 d .
F12 F 0.4991(6) 0.8995(5) 0.7897(5) 0.085(2) Uani 1 1 d .

loop_
_atom_site_aniso_label
_atom_site_aniso_U_11
_atom_site_aniso_U_22
_atom_site_aniso_U_33
_atom_site_aniso_U_23
_atom_site_aniso_U_13
_atom_site_aniso_U_12
Au1 0.02931(16) 0.02995(16) 0.03127(16) -0.00050(12) -0.01239(12) -0.00209(11)
Au2 0.03149(16) 0.03059(16) 0.03203(17) 0.00308(12) -0.01339(13) -0.00601(12)
C1 0.040(4) 0.036(4) 0.038(4) -0.007(3) -0.010(4) 0.000(3)
N1 0.038(4) 0.035(3) 0.036(4) -0.002(3) -0.015(3) 0.000(3)
N2 0.039(4) 0.039(4) 0.038(4) 0.007(3) -0.010(3) -0.004(3)
C2 0.039(5) 0.046(5) 0.040(5) 0.001(4) -0.006(4) 0.009(4)
C3 0.040(5) 0.053(5) 0.047(5) 0.006(4) 0.002(4) 0.002(4)
C4 0.026(3) 0.035(4) 0.029(4) 0.007(3) -0.010(3) -0.006(3)
C5 0.033(4) 0.041(4) 0.035(4) -0.011(3) -0.016(3) 0.005(3)
C6 0.032(4) 0.029(4) 0.042(4) -0.009(3) -0.014(3) -0.003(3)
C7 0.021(3) 0.033(4) 0.038(4) 0.000(3) -0.012(3) -0.006(3)
C8 0.024(3) 0.033(4) 0.029(4) -0.001(3) -0.012(3) -0.002(3)
C9 0.032(4) 0.029(4) 0.043(4) -0.003(3) -0.020(3) 0.000(3)
C10 0.032(4) 0.025(3) 0.041(4) 0.002(3) -0.018(3) -0.007(3)
N3 0.028(3) 0.028(3) 0.036(3) 0.001(3) -0.012(3) -0.006(2)
N4 0.046(4) 0.027(3) 0.050(4) 0.002(3) -0.028(3) -0.001(3)
C11 0.031(4) 0.041(4) 0.042(4) -0.010(4) -0.010(3) 0.000(3)
C12 0.033(4) 0.036(4) 0.053(5) -0.003(4) -0.018(4) 0.004(3)
C13 0.051(5) 0.040(5) 0.043(5) 0.008(4) -0.008(4) 0.005(4)
C14 0.045(5) 0.053(6) 0.066(6) 0.010(5) -0.018(5) 0.007(4)
C15 0.047(5) 0.036(4) 0.055(5) 0.004(4) -0.029(4) -0.003(4)
C16 0.060(6) 0.074(7) 0.054(6) 0.006(5) -0.031(5) -0.022(5)
C17 0.032(4) 0.028(4) 0.033(4) 0.005(3) -0.018(3) -0.005(3)
N5 0.029(3) 0.032(3) 0.035(3) 0.001(3) -0.011(3) -0.004(3)
N6 0.032(3) 0.035(3) 0.033(3) 0.004(3) -0.010(3) -0.007(3)
C18 0.032(4) 0.044(5) 0.037(4) 0.004(4) -0.009(3) 0.001(3)
C19 0.034(4) 0.037(4) 0.042(5) 0.002(3) -0.014(4) 0.003(3)
C20 0.033(4) 0.023(3) 0.031(4) -0.001(3) -0.012(3) -0.002(3)
C21 0.024(3) 0.043(4) 0.035(4) 0.001(3) -0.011(3) -0.007(3)
C22 0.030(4) 0.045(4) 0.042(4) -0.006(4) -0.010(3) -0.012(3)
C23 0.036(4) 0.024(3) 0.030(4) -0.004(3) -0.015(3) -0.005(3)
C24 0.027(4) 0.035(4) 0.031(4) -0.002(3) -0.012(3) -0.002(3)
C25 0.024(3) 0.033(4) 0.030(4) 0.000(3) -0.010(3) -0.003(3)
C26 0.039(4) 0.031(4) 0.029(4) 0.001(3) -0.015(3) -0.012(3)
N7 0.031(3) 0.031(3) 0.029(3) 0.000(3) -0.007(3) -0.012(3)
N8 0.039(4) 0.032(3) 0.032(3) 0.004(3) -0.015(3) -0.015(3)
C27 0.040(4) 0.047(5) 0.030(4) -0.007(4) -0.001(3) -0.012(4)
C28 0.043(5) 0.046(5) 0.026(4) 0.001(3) -0.008(3) -0.018(4)
C29 0.034(4) 0.038(4) 0.034(4) 0.007(3) -0.010(3) -0.004(3)
C30 0.075(7) 0.058(6) 0.036(5) -0.004(4) -0.026(5) -0.004(5)
C31 0.033(4) 0.050(5) 0.035(4) 0.015(3) -0.021(3) -0.019(3)
C32 0.039(4) 0.037(4) 0.056(5) 0.012(4) -0.020(4) -0.005(3)
P1 0.0328(10) 0.0394(11) 0.0350(11) -0.0018(9) -0.0108(8) -0.0008(8)
F1 0.042(3) 0.060(3) 0.046(3) -0.018(2) -0.007(2) -0.006(2)
F2 0.076(4) 0.046(3) 0.054(3) 0.012(2) -0.027(3) -0.006(3)
F3 0.042(3) 0.054(3) 0.078(4) 0.006(3) -0.015(3) -0.021(2)
F4 0.045(3) 0.064(3) 0.063(3) -0.014(3) -0.001(3) 0.008(3)
F5 0.086(4) 0.091(4) 0.037(3) -0.003(3) -0.025(3) 0.039(3)
F6 0.052(3) 0.097(4) 0.072(4) -0.048(4) -0.002(3) -0.024(3)
P2 0.0710(18) 0.0583(16) 0.0552(16) -0.0126(13) -0.0263(14) 0.0257(14)
F7 0.068(4) 0.104(6) 0.180(8) -0.032(5) -0.078(5) 0.014(4)
F8 0.189(10) 0.099(6) 0.135(8) -0.003(6) -0.032(7) -0.066(6)
F9 0.118(7) 0.163(9) 0.219(11) -0.100(8) -0.114(8) 0.060(6)
F10 0.087(5) 0.070(4) 0.096(5) -0.011(4) -0.038(4) -0.020(3)
F11 0.121(6) 0.080(5) 0.079(5) -0.017(4) -0.003(4) -0.033(4)
F12 0.090(5) 0.063(4) 0.082(5) -0.015(3) 0.010(4) -0.009(3)

loop_
_atom_type_symbol
_atom_type_description
_atom_type_scat_dispersion_real
_atom_type_scat_dispersion_imag
_atom_type_scat_source
C C 0.0033 0.0016 'International Tables Vol C Tables 4.2.6.8 and 6.1.1.4'
H H 0.0000 0.0000 'International Tables Vol C Tables 4.2.6.8 and 6.1.1.4'
N N 0.0061 0.0033 'International Tables Vol C Tables 4.2.6.8 and 6.1.1.4'
F F 0.0171 0.0103 'International Tables Vol C Tables 4.2.6.8 and 6.1.1.4'
P P 0.1023 0.0942 'International Tables Vol C Tables 4.2.6.8 and 6.1.1.4'
Au Au -2.0133 8.8022 'International Tables Vol C Tables 4.2.6.8 and 6.1.1.4'

loop_
_geom_angle_atom_site_label_1
_geom_angle_atom_site_label_2
_geom_angle_atom_site_label_3
_geom_angle
C17 Au1 C1 173.6(3)
C10 Au2 C26 171.8(3)
N1 C1 N2 105.7(7)
N1 C1 Au1 130.6(6)
N2 C1 Au1 123.6(6)
C1 N1 C2 110.3(7)
C1 N1 C4 128.7(7)
C2 N1 C4 120.9(6)
C1 N2 C3 109.6(7)
C1 N2 C13 126.0(7)
C3 N2 C13 124.4(7)
C3 C2 N1 105.8(7)
C2 C3 N2 108.6(8)
C5 C4 C9 120.7(7)
C5 C4 N1 119.0(7)
C9 C4 N1 120.0(7)
C6 C5 C4 120.2(7)
C5 C6 C7 119.1(7)
C8 C7 C6 121.2(7)
C8 C7 N3 120.7(6)
C6 C7 N3 117.7(7)
C9 C8 C7 119.5(7)
C8 C9 C4 118.9(7)
N3 C10 N4 104.9(6)
N3 C10 Au2 132.7(5)
N4 C10 Au2 122.3(6)
C10 N3 C11 109.6(6)
C10 N3 C7 126.8(6)
C11 N3 C7 123.1(6)
C10 N4 C12 110.8(7)
C10 N4 C15 124.7(7)
C12 N4 C15 124.4(6)
C12 C11 N3 108.4(7)
C11 C12 N4 106.3(7)
C14 C13 N2 113.4(8)
N4 C15 C16 111.5(7)
N5 C17 N6 104.1(6)
N5 C17 Au1 132.7(5)
N6 C17 Au1 123.2(5)
C17 N5 C18 111.6(6)
C17 N5 C20 128.4(6)
C18 N5 C20 120.1(6)
C17 N6 C19 111.4(6)
C17 N6 C29 125.2(6)
C19 N6 C29 123.3(6)
C19 C18 N5 106.2(7)
C18 C19 N6 106.7(7)
C21 C20 C25 121.5(6)
C21 C20 N5 117.7(6)
C25 C20 N5 120.6(6)
C20 C21 C22 120.9(7)
C21 C22 C23 119.8(7)
C22 C23 C24 119.3(7)
C22 C23 N7 117.9(6)
C24 C23 N7 122.8(6)
C25 C24 C23 120.7(6)
C24 C25 C20 117.7(6)
N8 C26 N7 106.3(7)
N8 C26 Au2 123.3(6)
N7 C26 Au2 130.3(5)
C26 N7 C27 109.3(6)
C26 N7 C23 128.4(6)
C27 N7 C23 122.2(6)
C26 N8 C28 109.9(6)
C26 N8 C31 125.2(7)
C28 N8 C31 124.9(6)
C28 C27 N7 106.9(7)
C27 C28 N8 107.5(7)
N6 C29 C30 112.0(6)
N8 C31 C32 112.6(6)
F5 P1 F4 88.7(3)
F5 P1 F1 90.5(3)
F4 P1 F1 179.1(3)
F5 P1 F3 89.5(3)
F4 P1 F3 90.7(3)
F1 P1 F3 89.2(3)
F5 P1 F6 92.7(4)
F4 P1 F6 90.1(3)
F1 P1 F6 90.1(3)
F3 P1 F6 177.7(3)
F5 P1 F2 178.6(4)
F4 P1 F2 91.0(3)
F1 P1 F2 89.9(3)
F3 P1 F2 89.1(3)
F6 P1 F2 88.7(3)
F12 P2 F10 168.4(4)
F12 P2 F11 93.0(4)
F10 P2 F11 93.9(4)
F12 P2 F7 91.5(4)
F10 P2 F7 97.0(4)
F11 P2 F7 96.4(5)
F12 P2 F9 84.2(4)
F10 P2 F9 86.2(4)
F11 P2 F9 92.7(6)
F7 P2 F9 170.1(6)
F12 P2 F8 87.9(4)
F10 P2 F8 84.8(4)
F11 P2 F8 177.7(5)
F7 P2 F8 85.7(5)
F9 P2 F8 85.3(6)

loop_
_geom_bond_atom_site_label_1
_geom_bond_atom_site_label_2
_geom_bond_distance
Au1 C17 2.015(7)
Au1 C1 2.034(8)
Au2 C10 2.026(8)
Au2 C26 2.041(8)
C1 N1 1.339(10)
C1 N2 1.360(10)
N1 C2 1.407(10)
N1 C4 1.426(9)
N2 C3 1.374(10)
N2 C13 1.458(10)
C2 C3 1.328(11)
C4 C5 1.387(10)
C4 C9 1.405(10)
C5 C6 1.365(10)
C6 C7 1.394(10)
C7 C8 1.392(10)
C7 N3 1.428(9)
C8 C9 1.377(10)
C10 N3 1.352(9)
C10 N4 1.362(9)
N3 C11 1.382(9)
N4 C12 1.377(10)
N4 C15 1.476(10)
C11 C12 1.329(11)
C13 C14 1.450(13)
C15 C16 1.503(12)
C17 N5 1.356(9)
C17 N6 1.353(9)
N5 C18 1.397(9)
N5 C20 1.446(9)
N6 C19 1.393(10)
N6 C29 1.477(9)
C18 C19 1.346(10)
C20 C21 1.367(9)
C20 C25 1.407(9)
C21 C22 1.365(10)
C22 C23 1.396(10)
C23 C24 1.410(10)
C23 N7 1.421(9)
C24 C25 1.389(9)
C26 N8 1.334(9)
C26 N7 1.346(9)
N7 C27 1.390(9)
N8 C28 1.380(10)
N8 C31 1.468(9)
C27 C28 1.325(11)
C29 C30 1.521(11)
C31 C32 1.516(11)
P1 F5 1.584(5)
P1 F4 1.589(5)
P1 F1 1.591(5)
P1 F3 1.593(5)
P1 F6 1.598(6)
P1 F2 1.604(5)
P2 F12 1.537(6)
P2 F10 1.551(7)
P2 F11 1.563(7)
P2 F7 1.565(7)
P2 F9 1.597(8)
P2 F8 1.676(9)
